data_2000975
loop_
_publ_author_name
'Abrahams, I.'
'Pienkowski, M. C.'
'Bruce, P. G.'
'Edwards, P. P.'

_publ_section_title
;
 Structure of potassium strontium cuprate, K~0.95~Sr~0.05~CuO~2~
;
_journal_issue 4
_journal_name_full 'Acta Crystallographica Section C'
_journal_page_first 731
_journal_page_last 733
_journal_paper_doi 10.1107/S0108270191011629
_journal_volume 48
_journal_year 1992
_chemical_formula_sum 'Cu K0.95 O2 Sr0.05'
_chemical_formula_weight 137.07
_symmetry_cell_setting orthorhombic
_symmetry_space_group_name_Hall '-C 2c 2'
_symmetry_space_group_name_H-M 'C m c m'
_cell_angle_alpha 90
_cell_angle_beta 90
_cell_angle_gamma 90
_cell_formula_units_Z 4
_cell_length_a 4.37250(10)
_cell_length_b 11.6790(3)
_cell_length_c 5.41100(10)
_cell_volume 276.320(11)
_diffrn_radiation_type Cu
_diffrn_radiation_wavelength 1.54056
_exptl_absorpt_coefficient_mu 23.185
_exptl_crystal_density_diffrn 3.296
_exptl_crystal_F_000 259.8
_cod_data_source_file ha0076.cif
_cod_data_source_block ha0076a
_cod_original_cell_volume 276.32
_cod_original_formula_sum 'Cu1 K0.95 O2 Sr0.05'
_cod_database_code 2000975

loop_
_atom_site_label
_atom_site_fract_x
_atom_site_fract_y
_atom_site_fract_z
K .0 .3002(3) .75
Sr .0 .3002(3) .75
Cu .0 -.0021(2) .25
O .0 .1024(4) .0030(10)
